data_1569974
loop_
_publ_author_name
'Jiao, Jianmin'
'Li, Heng'
'Xie, Wang'
'Zhao, Yue'
'Lin, Chen'
'Jiang, Juli'
'Wang, Leyong'

_publ_section_title
;
 Host-guest system of a phosphorylated macrocycle assisting structure
 determination of oily molecules in single-crystal form.
;
_journal_issue 41
_journal_name_full 'Chemical science'
_journal_page_first 11402
_journal_page_last 11409
_journal_paper_doi 10.1039/d3sc02995f
_journal_volume 14
_journal_year 2023
_chemical_formula_moiety 'C45 H39 O9 P3, C5 H12 O3'
_chemical_formula_sum 'C50 H51 O12 P3'
_chemical_formula_weight 936.81
_space_group_crystal_system monoclinic
_space_group_IT_number 14
_space_group_name_Hall '-P 2yn'
_space_group_name_H-M_alt 'P 1 21/n 1'
_atom_sites_solution_hydrogens geom
_atom_sites_solution_primary iterative
_audit_creation_date 2023-03-18
_audit_creation_method
;
Olex2 1.3
(compiled 2020.02.04 svn.rd84adfe8 for OlexSys, GUI svn.r6032)
;
_audit_update_record
;
2023-03-27 deposited with the CCDC.	2023-09-25 downloaded from the CCDC.
;
_cell_angle_alpha 90
_cell_angle_beta 93.5240(10)
_cell_angle_gamma 90
_cell_formula_units_Z 4
_cell_length_a 21.6584(6)
_cell_length_b 8.6796(3)
_cell_length_c 27.2304(7)
_cell_measurement_reflns_used 9842
_cell_measurement_temperature 193.15
_cell_measurement_theta_max 68.58
_cell_measurement_theta_min 5.07
_cell_volume 5109.3(3)
_computing_cell_refinement 'SAINT V8.40B (?, 2016)'
_computing_data_reduction 'SAINT V8.40B (?, 2016)'
_computing_molecular_graphics 'Olex2 1.3 (Dolomanov et al., 2009)'
_computing_publication_material 'Olex2 1.3 (Dolomanov et al., 2009)'
_computing_structure_refinement 'olex2.refine 1.3 (Bourhis et al., 2015)'
_computing_structure_solution 'olex2.solve 1.3 (Bourhis et al., 2015)'
_diffrn_ambient_temperature 193.15
_diffrn_measured_fraction_theta_full 0.991
_diffrn_measured_fraction_theta_max 0.985
_diffrn_measurement_device_type 'Bruker APEX-II CCD'
_diffrn_measurement_method '\f and \w scans'
_diffrn_radiation_type CuK\a
_diffrn_radiation_wavelength 1.54178
_diffrn_reflns_av_R_equivalents 0.0464
_diffrn_reflns_av_unetI/netI 0.0322
_diffrn_reflns_Laue_measured_fraction_full 0.991
_diffrn_reflns_Laue_measured_fraction_max 0.985
_diffrn_reflns_limit_h_max 26
_diffrn_reflns_limit_h_min -24
_diffrn_reflns_limit_k_max 9
_diffrn_reflns_limit_k_min -10
_diffrn_reflns_limit_l_max 30
_diffrn_reflns_limit_l_min -32
_diffrn_reflns_number 59818
_diffrn_reflns_point_group_measured_fraction_full 0.991
_diffrn_reflns_point_group_measured_fraction_max 0.985
_diffrn_reflns_theta_full 67.679
_diffrn_reflns_theta_max 68.575
_diffrn_reflns_theta_min 3.252
_diffrn_source_current 1.1
_diffrn_source_power 0.055
_diffrn_source_voltage 50.0
_diffrn_standards_number 0
_exptl_absorpt_coefficient_mu 1.551
_exptl_absorpt_correction_T_max 0.7530
_exptl_absorpt_correction_T_min 0.5391
_exptl_absorpt_correction_type multi-scan
_exptl_absorpt_process_details
;
SADABS-2016/2 (Bruker,2016/2) was used for absorption correction.
wR2(int) was 0.1176 before and 0.0581 after correction.
The Ratio of minimum to maximum transmission is 0.7159.
The \l/2 correction factor is Not present.
;
_exptl_crystal_density_diffrn 1.218
_exptl_crystal_description block
_exptl_crystal_F_000 1968
_exptl_crystal_size_max 0.14
_exptl_crystal_size_mid 0.13
_exptl_crystal_size_min 0.11
_refine_diff_density_max 0.629
_refine_diff_density_min -0.409
_refine_diff_density_rms 0.046
_refine_ls_extinction_method none
_refine_ls_goodness_of_fit_ref 1.053
_refine_ls_hydrogen_treatment constr
_refine_ls_matrix_type full
_refine_ls_number_parameters 594
_refine_ls_number_reflns 9282
_refine_ls_number_restraints 0
_refine_ls_restrained_S_all 1.053
_refine_ls_R_factor_all 0.0434
_refine_ls_R_factor_gt 0.0377
_refine_ls_shift/su_max 0.001
_refine_ls_shift/su_mean 0.000
_refine_ls_structure_factor_coef Fsqd
_refine_ls_weighting_details 'w=1/[\s^2^(Fo^2^)+(0.0517P)^2^+2.8272P] where P=(Fo^2^+2Fc^2^)/3'
_refine_ls_weighting_scheme calc
_refine_ls_wR_factor_gt 0.1025
_refine_ls_wR_factor_ref 0.1072
_reflns_Friedel_coverage 0.000
_reflns_number_gt 8126
_reflns_number_total 9282
_reflns_threshold_expression 'I > 2\s(I)'
_cod_data_source_file d3sc02995f2.cif
_cod_data_source_block q1_sq
_cod_depositor_comments 'Adding full bibliography for 1569950--1569976.cif.'
_cod_database_code 1569974
_shelx_shelxl_version_number 2014/7
_shelx_space_group_comment
;
The symmetry employed for this shelxl refinement is uniquely defined
by the following loop, which should always be used as a source of
symmetry information in preference to the above space-group names.
They are only intended as comments.
;
_shelx_estimated_absorpt_t_max 0.848
_shelx_estimated_absorpt_t_min 0.812
_olex2_refinement_description
;
1. Fixed Uiso
 At 1.2 times of:
  All C(H) groups, All C(H,H) groups
 At 1.5 times of:
  All C(H,H,H) groups, All O(H) groups
2.a Secondary CH2 refined with riding coordinates:
 C02F(H02A,H02B), C03H(H03A,H03B), C044(H04A,H04B), C046(H04F,H04H), C050(H05H,
 H05J), C06B(H06D,H06E), C06I(H06F,H06G)
2.b Aromatic/amide H refined with riding coordinates:
 C02U(H02U), C03W(H03W), C04G(H04G), C04P(H04P), C052(H052), C05C(H05C),
 C05I(H05I), C05T(H05T), C05W(H05W), C063(H063), C067(H067), C06T(H06T),
 C06U(H06U), C06X(H06X), C06Y(H06Y)
2.c Idealised Me refined as rotating group:
 C02J(H02C,H02D,H02E), C02Z(H02F,H02G,H02H), C04X(H04C,H04D,H04E), C05G(H05A,
 H05B,H05D), C05V(H05E,H05F,H05G), C06G(H06A,H06B,H06C), C075(H07A,H07B,H07C)
2.d Idealised tetrahedral OH refined as rotating group:
 O01C(H01C)
;
_platon_squeeze_void_probe_radius 1.20
_olex2_submission_special_instructions 'No special instructions were received'

loop_
_space_group_symop_operation_xyz
'x, y, z'
'-x+1/2, y+1/2, -z+1/2'
'-x, -y, -z'
'x-1/2, -y-1/2, z-1/2'

loop_
_atom_site_label
_atom_site_type_symbol
_atom_site_fract_x
_atom_site_fract_y
_atom_site_fract_z
_atom_site_U_iso_or_equiv
_atom_site_adp_type
_atom_site_occupancy
_atom_site_site_symmetry_order
_atom_site_calc_flag
_atom_site_refinement_flags_posn
_atom_site_refinement_flags_adp
_atom_site_refinement_flags_occupancy
_atom_site_disorder_assembly
_atom_site_disorder_group
P001 P 0.86301(2) -0.31044(5) -0.18228(2) 0.02670(11) Uani 1 1 d . . . . .
P006 P 1.14447(2) -0.27623(5) -0.01050(2) 0.02675(11) Uani 1 1 d . . . . .
P00A P 1.17735(2) -0.32138(5) -0.27627(2) 0.02631(11) Uani 1 1 d . . . . .
O00F O 0.87531(5) -0.39997(15) -0.13209(4) 0.0283(3) Uani 1 1 d . . . . .
O00M O 0.88622(5) -0.42220(15) -0.22335(4) 0.0300(3) Uani 1 1 d . . . . .
O00P O 1.18973(5) -0.38840(15) -0.03746(4) 0.0298(3) Uani 1 1 d . . . . .
O00U O 1.21412(5) -0.42731(14) -0.23701(4) 0.0283(3) Uani 1 1 d . . . . .
O00Y O 1.11897(5) -0.42402(14) -0.29407(4) 0.0284(3) Uani 1 1 d . . . . .
O010 O 1.13486(6) -0.12618(16) -0.03392(5) 0.0354(3) Uani 1 1 d . . . . .
O017 O 1.08295(5) -0.37322(14) -0.00584(4) 0.0263(3) Uani 1 1 d . . . . .
O01E O 1.16087(6) -0.16815(15) -0.25886(5) 0.0343(3) Uani 1 1 d . . . . .
O01T O 0.88991(6) -0.15552(15) -0.18242(5) 0.0334(3) Uani 1 1 d . . . . .
C01H C 0.78113(8) -0.3169(2) -0.19349(6) 0.0310(4) Uani 1 1 d . . . . .
C01J C 1.03660(7) -0.45679(19) -0.08400(6) 0.0228(3) Uani 1 1 d . . . . .
C01P C 1.03299(7) -0.3688(2) -0.04165(6) 0.0229(3) Uani 1 1 d . . . . .
C01Q C 0.98156(7) -0.2851(2) -0.02893(6) 0.0244(3) Uani 1 1 d . . . . .
C01Z C 0.98328(7) -0.46435(19) -0.11635(6) 0.0231(3) Uani 1 1 d . . . . .
C020 C 1.15240(7) -0.47777(19) -0.16800(6) 0.0239(3) Uani 1 1 d . . . . .
C026 C 1.20489(8) -0.4117(2) -0.18639(6) 0.0262(4) Uani 1 1 d . . . . .
C02F C 1.09496(7) -0.5491(2) -0.09156(6) 0.0245(3) Uani 1 1 d . . . . .
H02A H 1.1121 -0.5844 -0.0589 0.029 Uiso 1 1 calc R U . . .
H02B H 1.0831 -0.6421 -0.1110 0.029 Uiso 1 1 calc R U . . .
C02J C 0.86883(8) -0.2143(3) -0.05016(7) 0.0369(4) Uani 1 1 d . . . . .
H02C H 0.8542 -0.1530 -0.0788 0.055 Uiso 1 1 calc R U . . .
H02D H 0.8759 -0.1465 -0.0216 0.055 Uiso 1 1 calc R U . . .
H02E H 0.8376 -0.2917 -0.0432 0.055 Uiso 1 1 calc R U . . .
C02P C 1.06133(8) -0.4131(2) -0.27285(6) 0.0261(4) Uani 1 1 d . . . . .
C02U C 1.27164(8) -0.4353(2) -0.33129(7) 0.0340(4) Uani 1 1 d . . . . .
H02U H 1.2837 -0.4996 -0.3041 0.041 Uiso 1 1 calc R U . . .
C02X C 1.14612(7) -0.4674(2) -0.11704(6) 0.0241(3) Uani 1 1 d . . . . .
C02Y C 1.05431(7) -0.48343(19) -0.22750(6) 0.0239(3) Uani 1 1 d . . . . .
C02Z C 0.98509(8) -0.1949(2) 0.01838(6) 0.0287(4) Uani 1 1 d . . . . .
H02F H 0.9932 -0.2653 0.0462 0.043 Uiso 1 1 calc R U . . .
H02G H 0.9458 -0.1414 0.0220 0.043 Uiso 1 1 calc R U . . .
H02H H 1.0186 -0.1192 0.0178 0.043 Uiso 1 1 calc R U . . .
C031 C 0.99460(7) -0.48367(19) -0.20953(6) 0.0242(3) Uani 1 1 d . . . . .
C038 C 0.94746(7) -0.4138(2) -0.23874(6) 0.0271(4) Uani 1 1 d . . . . .
C03C C 0.93148(7) -0.3833(2) -0.10288(6) 0.0247(3) Uani 1 1 d . . . . .
C03H C 0.97921(7) -0.5648(2) -0.16233(6) 0.0253(3) Uani 1 1 d . . . . .
H03A H 1.0077 -0.6532 -0.1569 0.030 Uiso 1 1 calc R U . . .
H03B H 0.9367 -0.6067 -0.1668 0.030 Uiso 1 1 calc R U . . .
C03P C 1.22306(8) -0.3311(2) -0.32822(6) 0.0285(4) Uani 1 1 d . . . . .
C03W C 0.75186(9) -0.4234(3) -0.22454(7) 0.0402(5) Uani 1 1 d . . . . .
H03W H 0.7754 -0.4998 -0.2400 0.048 Uiso 1 1 calc R U . . .
C044 C 1.10840(8) -0.5702(2) -0.20226(6) 0.0252(3) Uani 1 1 d . . . . .
H04A H 1.1327 -0.6168 -0.2281 0.030 Uiso 1 1 calc R U . . .
H04B H 1.0915 -0.6558 -0.1831 0.030 Uiso 1 1 calc R U . . .
C048 C 1.24516(8) -0.3267(2) -0.10772(6) 0.0298(4) Uani 1 1 d . . . . .
C04B C 1.25200(8) -0.3401(2) -0.15829(6) 0.0290(4) Uani 1 1 d . . . . .
C04D C 1.19240(8) -0.3899(2) -0.08923(6) 0.0264(4) Uani 1 1 d . . . . .
C04G C 1.30217(9) -0.4439(3) -0.37459(7) 0.0408(5) Uani 1 1 d . . . . .
H04G H 1.3346 -0.5166 -0.3774 0.049 Uiso 1 1 calc R U . . .
C04H C 1.01396(8) -0.3446(2) -0.30181(6) 0.0285(4) Uani 1 1 d . . . . .
C04P C 1.20759(9) -0.2325(2) -0.36735(7) 0.0369(4) Uani 1 1 d . . . . .
H04P H 1.1753 -0.1592 -0.3649 0.044 Uiso 1 1 calc R U . . .
C04X C 1.02572(9) -0.2754(3) -0.35121(7) 0.0381(4) Uani 1 1 d . . . . .
H04C H 0.9975 -0.3216 -0.3766 0.057 Uiso 1 1 calc R U . . .
H04D H 1.0686 -0.2957 -0.3589 0.057 Uiso 1 1 calc R U . . .
H04E H 1.0187 -0.1639 -0.3502 0.057 Uiso 1 1 calc R U . . .
C04Z C 0.92842(7) -0.2935(2) -0.06083(6) 0.0257(3) Uani 1 1 d . . . . .
C052 C 1.28596(10) -0.3480(3) -0.41353(7) 0.0426(5) Uani 1 1 d . . . . .
H052 H 1.3070 -0.3554 -0.4430 0.051 Uiso 1 1 calc R U . . .
C05C C 1.23938(10) -0.2415(3) -0.40990(7) 0.0432(5) Uani 1 1 d . . . . .
H05C H 1.2290 -0.1740 -0.4366 0.052 Uiso 1 1 calc R U . . .
C05G C 1.30920(9) -0.2866(3) -0.18203(7) 0.0393(5) Uani 1 1 d . . . . .
H05A H 1.3332 -0.3763 -0.1916 0.059 Uiso 1 1 calc R U . . .
H05B H 1.3344 -0.2234 -0.1587 0.059 Uiso 1 1 calc R U . . .
H05D H 1.2972 -0.2254 -0.2113 0.059 Uiso 1 1 calc R U . . .
C05I C 0.74659(10) -0.2044(3) -0.17172(10) 0.0525(6) Uani 1 1 d . . . . .
H05I H 0.7664 -0.1298 -0.1507 0.063 Uiso 1 1 calc R U . . .
C05N C 1.17748(8) -0.2791(2) 0.05119(6) 0.0345(4) Uani 1 1 d . . . . .
C05T C 0.68790(9) -0.4191(3) -0.23330(8) 0.0496(6) Uani 1 1 d . . . . .
H05T H 0.6678 -0.4929 -0.2545 0.060 Uiso 1 1 calc R U . . .
C05V C 0.90038(9) -0.2749(3) -0.31339(7) 0.0401(5) Uani 1 1 d . . . . .
H05E H 0.9070 -0.1638 -0.3167 0.060 Uiso 1 1 calc R U . . .
H05F H 0.8624 -0.2930 -0.2964 0.060 Uiso 1 1 calc R U . . .
H05G H 0.8965 -0.3223 -0.3461 0.060 Uiso 1 1 calc R U . . .
C05W C 1.14552(9) -0.2125(3) 0.08763(7) 0.0398(5) Uani 1 1 d . . . . .
H05W H 1.1051 -0.1729 0.0801 0.048 Uiso 1 1 calc R U . . .
C05Z C 0.95459(8) -0.3451(2) -0.28401(6) 0.0290(4) Uani 1 1 d . . . . .
C063 C 1.17161(10) -0.2023(3) 0.13539(7) 0.0424(5) Uani 1 1 d . . . . .
H063 H 1.1495 -0.1533 0.1601 0.051 Uiso 1 1 calc R U . . .
C067 C 0.65423(10) -0.3097(3) -0.21161(10) 0.0611(7) Uani 1 1 d . . . . .
H067 H 0.6106 -0.3076 -0.2176 0.073 Uiso 1 1 calc R U . . .
C06G C 1.29343(9) -0.2496(3) -0.07388(7) 0.0434(5) Uani 1 1 d . . . . .
H06A H 1.3283 -0.3201 -0.0672 0.065 Uiso 1 1 calc R U . . .
H06B H 1.2754 -0.2227 -0.0429 0.065 Uiso 1 1 calc R U . . .
H06C H 1.3081 -0.1559 -0.0895 0.065 Uiso 1 1 calc R U . . .
C06T C 1.22829(11) -0.2618(4) 0.14694(8) 0.0614(7) Uani 1 1 d . . . . .
H06T H 1.2471 -0.2481 0.1791 0.074 Uiso 1 1 calc R U . . .
C06U C 1.23421(11) -0.3499(4) 0.06396(9) 0.0695(8) Uani 1 1 d . . . . .
H06U H 1.2558 -0.4030 0.0398 0.083 Uiso 1 1 calc R U . . .
C06X C 1.25885(13) -0.3421(5) 0.11221(10) 0.0826(11) Uani 1 1 d . . . . .
H06X H 1.2968 -0.3922 0.1213 0.099 Uiso 1 1 calc R U . . .
C06Y C 0.68264(11) -0.2016(4) -0.18095(12) 0.0711(8) Uani 1 1 d . . . . .
H06Y H 0.6586 -0.1250 -0.1661 0.085 Uiso 1 1 calc R U . . .
O015 O 1.03363(7) 0.08616(17) -0.21580(5) 0.0462(4) Uani 1 1 d . . . . .
O01C O 0.97009(7) 0.04325(19) -0.12655(6) 0.0470(4) Uani 1 1 d . . . . .
H01C H 0.9447 -0.0104 -0.1437 0.071 Uiso 1 1 calc R U . . .
O047 O 1.01061(10) 0.1584(2) -0.34506(6) 0.0715(6) Uani 1 1 d . . . . .
C046 C 1.03095(9) -0.0083(2) -0.13364(7) 0.0394(4) Uani 1 1 d . . . . .
H04F H 1.0397 -0.1001 -0.1128 0.047 Uiso 1 1 calc R U . . .
H04H H 1.0606 0.0734 -0.1226 0.047 Uiso 1 1 calc R U . . .
C050 C 1.02716(10) 0.0490(3) -0.26624(8) 0.0446(5) Uani 1 1 d . . . . .
H05H H 0.9890 -0.0118 -0.2732 0.053 Uiso 1 1 calc R U . . .
H05J H 1.0628 -0.0135 -0.2755 0.053 Uiso 1 1 calc R U . . .
C06B C 1.04115(10) -0.0483(2) -0.18589(8) 0.0429(5) Uani 1 1 d . . . . .
H06D H 1.0834 -0.0903 -0.1882 0.052 Uiso 1 1 calc R U . . .
H06E H 1.0111 -0.1281 -0.1976 0.052 Uiso 1 1 calc R U . . .
C06I C 1.02405(10) 0.1958(3) -0.29534(8) 0.0419(5) Uani 1 1 d . . . . .
H06F H 0.9914 0.2637 -0.2835 0.050 Uiso 1 1 calc R U . . .
H06G H 1.0641 0.2508 -0.2915 0.050 Uiso 1 1 calc R U . . .
C075 C 1.0085(2) 0.2917(4) -0.37518(11) 0.0895(11) Uani 1 1 d . . . . .
H07A H 0.9987 0.2619 -0.4095 0.134 Uiso 1 1 calc R U . . .
H07B H 1.0488 0.3434 -0.3725 0.134 Uiso 1 1 calc R U . . .
H07C H 0.9766 0.3620 -0.3644 0.134 Uiso 1 1 calc R U . . .

loop_
_atom_site_aniso_label
_atom_site_aniso_U_11
_atom_site_aniso_U_22
_atom_site_aniso_U_33
_atom_site_aniso_U_23
_atom_site_aniso_U_13
_atom_site_aniso_U_12
P001 0.0203(2) 0.0337(3) 0.0258(2) -0.00162(17) -0.00113(16) -0.00114(17)
P006 0.0234(2) 0.0350(3) 0.0218(2) -0.00001(17) 0.00082(15) -0.00261(17)
P00A 0.0263(2) 0.0286(2) 0.0246(2) -0.00240(16) 0.00664(16) 0.00069(17)
O00F 0.0206(5) 0.0361(7) 0.0278(6) 0.0002(5) -0.0010(4) -0.0015(5)
O00M 0.0210(6) 0.0404(7) 0.0283(6) -0.0047(5) 0.0005(5) -0.0028(5)
O00P 0.0248(6) 0.0421(8) 0.0223(6) 0.0001(5) 0.0008(4) 0.0008(5)
O00U 0.0273(6) 0.0348(7) 0.0234(6) -0.0011(5) 0.0069(5) 0.0018(5)
O00Y 0.0266(6) 0.0331(7) 0.0261(6) -0.0041(5) 0.0066(5) -0.0002(5)
O010 0.0366(7) 0.0347(7) 0.0351(7) 0.0020(5) 0.0052(5) -0.0048(6)
O017 0.0229(6) 0.0349(7) 0.0208(5) 0.0040(5) -0.0009(4) -0.0014(5)
O01E 0.0360(7) 0.0310(7) 0.0366(7) -0.0062(5) 0.0072(5) 0.0020(5)
O01T 0.0289(6) 0.0328(7) 0.0377(7) 0.0003(5) -0.0035(5) -0.0029(5)
C01H 0.0233(8) 0.0419(11) 0.0274(8) 0.0042(7) -0.0014(7) -0.0010(7)
C01J 0.0227(8) 0.0223(9) 0.0235(8) 0.0057(6) 0.0034(6) -0.0023(6)
C01P 0.0217(8) 0.0257(9) 0.0212(7) 0.0053(6) 0.0003(6) -0.0035(6)
C01Q 0.0261(8) 0.0262(9) 0.0210(7) 0.0047(6) 0.0035(6) -0.0026(7)
C01Z 0.0238(8) 0.0224(8) 0.0233(8) 0.0030(6) 0.0031(6) -0.0030(6)
C020 0.0226(8) 0.0222(9) 0.0272(8) -0.0001(6) 0.0031(6) 0.0030(6)
C026 0.0268(8) 0.0289(9) 0.0233(8) 0.0002(7) 0.0054(6) 0.0037(7)
C02F 0.0242(8) 0.0242(9) 0.0251(8) 0.0035(6) 0.0018(6) 0.0008(6)
C02J 0.0291(9) 0.0510(13) 0.0307(9) -0.0046(8) 0.0023(7) 0.0080(8)
C02P 0.0258(8) 0.0277(9) 0.0253(8) -0.0065(7) 0.0049(6) -0.0019(7)
C02U 0.0291(9) 0.0398(11) 0.0337(9) -0.0007(8) 0.0072(7) -0.0006(8)
C02X 0.0215(8) 0.0240(9) 0.0269(8) 0.0023(6) 0.0031(6) 0.0030(6)
C02Y 0.0251(8) 0.0220(9) 0.0245(8) -0.0054(6) 0.0010(6) -0.0015(6)
C02Z 0.0305(9) 0.0317(10) 0.0243(8) 0.0009(7) 0.0040(7) -0.0009(7)
C031 0.0260(8) 0.0225(9) 0.0241(8) -0.0060(6) 0.0016(6) -0.0030(6)
C038 0.0225(8) 0.0325(10) 0.0264(8) -0.0068(7) 0.0010(6) -0.0033(7)
C03C 0.0217(8) 0.0284(9) 0.0239(8) 0.0035(6) -0.0009(6) -0.0030(6)
C03H 0.0222(8) 0.0255(9) 0.0283(8) -0.0019(7) 0.0020(6) -0.0040(6)
C03P 0.0285(9) 0.0310(10) 0.0268(8) -0.0027(7) 0.0070(7) -0.0042(7)
C03W 0.0285(9) 0.0576(14) 0.0340(10) -0.0027(9) -0.0014(7) -0.0063(9)
C044 0.0267(8) 0.0238(9) 0.0256(8) -0.0029(6) 0.0047(6) 0.0008(7)
C048 0.0248(8) 0.0339(10) 0.0306(9) -0.0020(7) 0.0021(7) -0.0010(7)
C04B 0.0254(8) 0.0306(10) 0.0315(9) -0.0006(7) 0.0054(7) -0.0013(7)
C04D 0.0245(8) 0.0324(10) 0.0226(8) 0.0001(7) 0.0027(6) 0.0029(7)
C04G 0.0325(10) 0.0490(13) 0.0426(11) -0.0060(9) 0.0150(8) -0.0011(9)
C04H 0.0326(9) 0.0296(10) 0.0233(8) -0.0035(7) 0.0019(7) -0.0017(7)
C04P 0.0430(11) 0.0350(11) 0.0333(9) 0.0016(8) 0.0074(8) 0.0010(8)
C04X 0.0412(10) 0.0466(12) 0.0267(9) 0.0030(8) 0.0027(8) 0.0015(9)
C04Z 0.0247(8) 0.0283(9) 0.0243(8) 0.0038(7) 0.0043(6) 0.0002(7)
C052 0.0448(11) 0.0513(13) 0.0334(10) -0.0071(9) 0.0161(8) -0.0129(10)
C05C 0.0565(13) 0.0435(12) 0.0305(10) 0.0031(8) 0.0088(9) -0.0104(10)
C05G 0.0304(9) 0.0509(13) 0.0377(10) -0.0019(9) 0.0098(8) -0.0085(9)
C05I 0.0302(10) 0.0559(15) 0.0714(15) -0.0134(12) 0.0014(10) 0.0046(10)
C05N 0.0280(9) 0.0499(12) 0.0253(9) -0.0034(8) -0.0010(7) -0.0039(8)
C05T 0.0309(10) 0.0714(16) 0.0451(12) 0.0058(11) -0.0088(9) -0.0161(10)
C05V 0.0329(10) 0.0544(13) 0.0324(9) 0.0040(9) -0.0038(8) 0.0037(9)
C05W 0.0350(10) 0.0548(13) 0.0290(9) -0.0022(9) -0.0028(8) 0.0016(9)
C05Z 0.0284(9) 0.0325(10) 0.0256(8) -0.0037(7) -0.0020(7) 0.0003(7)
C063 0.0471(12) 0.0527(13) 0.0272(9) -0.0036(9) -0.0006(8) -0.0048(10)
C067 0.0229(10) 0.0801(19) 0.0793(17) 0.0125(14) -0.0057(10) -0.0018(11)
C06G 0.0320(10) 0.0626(14) 0.0357(10) -0.0058(10) 0.0020(8) -0.0144(9)
C06T 0.0476(13) 0.103(2) 0.0317(11) -0.0126(12) -0.0104(9) -0.0004(13)
C06U 0.0423(13) 0.125(3) 0.0403(12) -0.0159(14) -0.0059(10) 0.0209(15)
C06X 0.0502(15) 0.146(3) 0.0494(14) -0.0178(17) -0.0175(12) 0.0272(17)
C06Y 0.0304(12) 0.0724(19) 0.111(2) -0.0097(17) 0.0083(13) 0.0122(12)
O015 0.0592(9) 0.0373(8) 0.0430(8) -0.0074(6) 0.0116(7) -0.0068(7)
O01C 0.0391(8) 0.0516(10) 0.0510(9) -0.0160(7) 0.0080(6) -0.0037(7)
O047 0.1119(16) 0.0486(11) 0.0501(10) -0.0096(8) -0.0255(10) 0.0035(10)
C046 0.0373(10) 0.0355(11) 0.0452(11) -0.0023(9) 0.0027(8) -0.0027(8)
C050 0.0462(11) 0.0405(12) 0.0468(12) -0.0129(9) 0.0010(9) -0.0001(9)
C06B 0.0407(11) 0.0360(12) 0.0530(12) -0.0063(9) 0.0101(9) -0.0029(9)
C06I 0.0375(10) 0.0424(12) 0.0454(11) -0.0139(9) 0.0002(8) 0.0012(9)
C075 0.144(3) 0.062(2) 0.0575(17) 0.0017(14) -0.0300(19) 0.006(2)

loop_
_atom_type_symbol
_atom_type_description
_atom_type_scat_dispersion_real
_atom_type_scat_dispersion_imag
_atom_type_scat_source
C C 0.0181 0.0091 'International Tables Vol C Tables 4.2.6.8 and 6.1.1.4'
H H 0.0000 0.0000 'International Tables Vol C Tables 4.2.6.8 and 6.1.1.4'
O O 0.0492 0.0322 'International Tables Vol C Tables 4.2.6.8 and 6.1.1.4'
P P 0.2955 0.4335 'International Tables Vol C Tables 4.2.6.8 and 6.1.1.4'

loop_
_geom_angle_atom_site_label_1
_geom_angle_atom_site_label_2
_geom_angle_atom_site_label_3
_geom_angle
_geom_angle_site_symmetry_1
_geom_angle_site_symmetry_3
_geom_angle_publ_flag
O00F P001 O00M 105.38(7) . . ?
O00F P001 C01H 104.23(7) . . ?
O00M P001 C01H 102.44(8) . . ?
O01T P001 O00F 114.04(7) . . ?
O01T P001 O00M 114.59(7) . . ?
O01T P001 C01H 114.84(8) . . ?
O00P P006 C05N 101.70(8) . . ?
O010 P006 O00P 114.80(7) . . ?
O010 P006 O017 114.23(7) . . ?
O010 P006 C05N 117.50(9) . . ?
O017 P006 O00P 104.84(7) . . ?
O017 P006 C05N 101.94(7) . . ?
O00U P00A O00Y 103.67(7) . . ?
O00U P00A C03P 103.17(7) . . ?
O00Y P00A C03P 101.62(7) . . ?
O01E P00A O00U 115.50(7) . . ?
O01E P00A O00Y 113.62(7) . . ?
O01E P00A C03P 117.37(8) . . ?
C03C O00F P001 121.84(10) . . ?
C038 O00M P001 121.36(10) . . ?
C04D O00P P006 121.94(11) . . ?
C026 O00U P00A 120.48(10) . . ?
C02P O00Y P00A 122.83(10) . . ?
C01P O017 P006 122.79(10) . . ?
C03W C01H P001 122.73(15) . . ?
C03W C01H C05I 119.63(18) . . ?
C05I C01H P001 117.56(15) . . ?
C01P C01J C01Z 117.28(15) . . ?
C01P C01J C02F 119.45(14) . . ?
C01Z C01J C02F 123.10(15) . . ?
C01J C01P O017 118.58(14) . . ?
C01J C01P C01Q 125.48(15) . . ?
C01Q C01P O017 115.69(14) . . ?
C01P C01Q C02Z 119.04(15) . . ?
C01P C01Q C04Z 117.27(15) . . ?
C04Z C01Q C02Z 123.67(15) . . ?
C01J C01Z C03H 122.93(15) . . ?
C03C C01Z C01J 117.00(15) . . ?
C03C C01Z C03H 119.92(14) . . ?
C026 C020 C02X 117.32(15) . . ?
C026 C020 C044 119.39(14) . . ?
C02X C020 C044 122.99(14) . . ?
C020 C026 O00U 118.63(15) . . ?
C04B C026 O00U 116.03(14) . . ?
C04B C026 C020 125.17(15) . . ?
C01J C02F H02A 108.1 . . ?
C01J C02F H02B 108.1 . . ?
H02A C02F H02B 107.3 . . ?
C02X C02F C01J 116.85(14) . . ?
C02X C02F H02A 108.1 . . ?
C02X C02F H02B 108.1 . . ?
H02C C02J H02D 109.5 . . ?
H02C C02J H02E 109.5 . . ?
H02D C02J H02E 109.5 . . ?
C04Z C02J H02C 109.5 . . ?
C04Z C02J H02D 109.5 . . ?
C04Z C02J H02E 109.5 . . ?
C02Y C02P O00Y 118.75(15) . . ?
C04H C02P O00Y 115.95(14) . . ?
C04H C02P C02Y 124.99(15) . . ?
C03P C02U H02U 120.5 . . ?
C04G C02U H02U 120.5 . . ?
C04G C02U C03P 119.09(18) . . ?
C020 C02X C02F 122.59(15) . . ?
C04D C02X C020 117.25(15) . . ?
C04D C02X C02F 119.90(14) . . ?
C02P C02Y C031 117.40(15) . . ?
C02P C02Y C044 119.61(14) . . ?
C031 C02Y C044 122.66(15) . . ?
C01Q C02Z H02F 109.5 . . ?
C01Q C02Z H02G 109.5 . . ?
C01Q C02Z H02H 109.5 . . ?
H02F C02Z H02G 109.5 . . ?
H02F C02Z H02H 109.5 . . ?
H02G C02Z H02H 109.5 . . ?
C02Y C031 C03H 123.17(15) . . ?
C038 C031 C02Y 117.16(15) . . ?
C038 C031 C03H 119.53(14) . . ?
C031 C038 O00M 118.37(15) . . ?
C05Z C038 O00M 116.24(15) . . ?
C05Z C038 C031 125.23(15) . . ?
C01Z C03C O00F 118.52(14) . . ?
C04Z C03C O00F 115.87(14) . . ?
C04Z C03C C01Z 125.47(15) . . ?
C01Z C03H H03A 108.5 . . ?
C01Z C03H H03B 108.5 . . ?
C031 C03H C01Z 115.13(14) . . ?
C031 C03H H03A 108.5 . . ?
C031 C03H H03B 108.5 . . ?
H03A C03H H03B 107.5 . . ?
C02U C03P P00A 122.53(14) . . ?
C04P C03P P00A 117.42(14) . . ?
C04P C03P C02U 120.03(16) . . ?
C01H C03W H03W 119.9 . . ?
C01H C03W C05T 120.1(2) . . ?
C05T C03W H03W 119.9 . . ?
C020 C044 H04A 108.1 . . ?
C020 C044 H04B 108.1 . . ?
C02Y C044 C020 116.86(14) . . ?
C02Y C044 H04A 108.1 . . ?
C02Y C044 H04B 108.1 . . ?
H04A C044 H04B 107.3 . . ?
C04B C048 C06G 121.83(16) . . ?
C04D C048 C04B 117.57(16) . . ?
C04D C048 C06G 120.58(16) . . ?
C026 C04B C048 117.54(15) . . ?
C026 C04B C05G 119.93(16) . . ?
C048 C04B C05G 122.47(16) . . ?
C02X C04D O00P 118.32(14) . . ?
C048 C04D O00P 116.25(14) . . ?
C048 C04D C02X 125.07(15) . . ?
C02U C04G H04G 119.7 . . ?
C052 C04G C02U 120.62(19) . . ?
C052 C04G H04G 119.7 . . ?
C02P C04H C04X 121.15(16) . . ?
C02P C04H C05Z 117.62(16) . . ?
C05Z C04H C04X 121.22(16) . . ?
C03P C04P H04P 120.1 . . ?
C05C C04P C03P 119.79(19) . . ?
C05C C04P H04P 120.1 . . ?
C04H C04X H04C 109.5 . . ?
C04H C04X H04D 109.5 . . ?
C04H C04X H04E 109.5 . . ?
H04C C04X H04D 109.5 . . ?
H04C C04X H04E 109.5 . . ?
H04D C04X H04E 109.5 . . ?
C01Q C04Z C02J 122.52(16) . . ?
C03C C04Z C01Q 117.47(15) . . ?
C03C C04Z C02J 119.98(15) . . ?
C04G C052 H052 119.9 . . ?
C04G C052 C05C 120.29(18) . . ?
C05C C052 H052 119.9 . . ?
C04P C05C H05C 119.9 . . ?
C052 C05C C04P 120.1(2) . . ?
C052 C05C H05C 119.9 . . ?
C04B C05G H05A 109.5 . . ?
C04B C05G H05B 109.5 . . ?
C04B C05G H05D 109.5 . . ?
H05A C05G H05B 109.5 . . ?
H05A C05G H05D 109.5 . . ?
H05B C05G H05D 109.5 . . ?
C01H C05I H05I 120.2 . . ?
C01H C05I C06Y 119.5(2) . . ?
C06Y C05I H05I 120.2 . . ?
C05W C05N P006 118.94(15) . . ?
C05W C05N C06U 118.69(18) . . ?
C06U C05N P006 122.35(16) . . ?
C03W C05T H05T 120.0 . . ?
C067 C05T C03W 120.1(2) . . ?
C067 C05T H05T 120.0 . . ?
H05E C05V H05F 109.5 . . ?
H05E C05V H05G 109.5 . . ?
H05F C05V H05G 109.5 . . ?
C05Z C05V H05E 109.5 . . ?
C05Z C05V H05F 109.5 . . ?
C05Z C05V H05G 109.5 . . ?
C05N C05W H05W 119.7 . . ?
C05N C05W C063 120.64(19) . . ?
C063 C05W H05W 119.7 . . ?
C038 C05Z C04H 117.60(16) . . ?
C038 C05Z C05V 121.34(16) . . ?
C04H C05Z C05V 121.06(16) . . ?
C05W C063 H063 119.8 . . ?
C06T C063 C05W 120.4(2) . . ?
C06T C063 H063 119.8 . . ?
C05T C067 H067 119.7 . . ?
C05T C067 C06Y 120.7(2) . . ?
C06Y C067 H067 119.7 . . ?
C048 C06G H06A 109.5 . . ?
C048 C06G H06B 109.5 . . ?
C048 C06G H06C 109.5 . . ?
H06A C06G H06B 109.5 . . ?
H06A C06G H06C 109.5 . . ?
H06B C06G H06C 109.5 . . ?
C063 C06T H06T 119.9 . . ?
C063 C06T C06X 120.1(2) . . ?
C06X C06T H06T 119.9 . . ?
C05N C06U H06U 120.2 . . ?
C06X C06U C05N 119.6(2) . . ?
C06X C06U H06U 120.2 . . ?
C06T C06X C06U 120.1(2) . . ?
C06T C06X H06X 119.9 . . ?
C06U C06X H06X 119.9 . . ?
C05I C06Y H06Y 120.0 . . ?
C067 C06Y C05I 120.0(2) . . ?
C067 C06Y H06Y 120.0 . . ?
C050 O015 C06B 111.74(16) . . ?
C046 O01C H01C 109.5 . . ?
C06I O047 C075 111.5(2) . . ?
O01C C046 H04F 108.9 . . ?
O01C C046 H04H 108.9 . . ?
O01C C046 C06B 113.37(17) . . ?
H04F C046 H04H 107.7 . . ?
C06B C046 H04F 108.9 . . ?
C06B C046 H04H 108.9 . . ?
O015 C050 H05H 110.0 . . ?
O015 C050 H05J 110.0 . . ?
O015 C050 C06I 108.62(17) . . ?
H05H C050 H05J 108.3 . . ?
C06I C050 H05H 110.0 . . ?
C06I C050 H05J 110.0 . . ?
O015 C06B C046 109.57(17) . . ?
O015 C06B H06D 109.8 . . ?
O015 C06B H06E 109.8 . . ?
C046 C06B H06D 109.8 . . ?
C046 C06B H06E 109.8 . . ?
H06D C06B H06E 108.2 . . ?
O047 C06I C050 108.23(17) . . ?
O047 C06I H06F 110.1 . . ?
O047 C06I H06G 110.1 . . ?
C050 C06I H06F 110.1 . . ?
C050 C06I H06G 110.1 . . ?
H06F C06I H06G 108.4 . . ?
O047 C075 H07A 109.5 . . ?
O047 C075 H07B 109.5 . . ?
O047 C075 H07C 109.5 . . ?
H07A C075 H07B 109.5 . . ?
H07A C075 H07C 109.5 . . ?
H07B C075 H07C 109.5 . . ?

loop_
_geom_bond_atom_site_label_1
_geom_bond_atom_site_label_2
_geom_bond_distance
_geom_bond_site_symmetry_2
_geom_bond_publ_flag
P001 O00F 1.5804(12) . ?
P001 O00M 1.5855(13) . ?
P001 O01T 1.4656(14) . ?
P001 C01H 1.7817(17) . ?
P006 O00P 1.5925(13) . ?
P006 O010 1.4593(14) . ?
P006 O017 1.5877(12) . ?
P006 C05N 1.7851(18) . ?
P00A O00U 1.5867(13) . ?
P00A O00Y 1.5975(12) . ?
P00A O01E 1.4635(13) . ?
P00A C03P 1.7776(17) . ?
O00F C03C 1.4194(19) . ?
O00M C038 1.417(2) . ?
O00P C04D 1.4145(19) . ?
O00U C026 1.4115(19) . ?
O00Y C02P 1.4106(19) . ?
O017 C01P 1.4120(18) . ?
C01H C03W 1.380(3) . ?
C01H C05I 1.385(3) . ?
C01J C01P 1.389(2) . ?
C01J C01Z 1.410(2) . ?
C01J C02F 1.521(2) . ?
C01P C01Q 1.391(2) . ?
C01Q C02Z 1.505(2) . ?
C01Q C04Z 1.401(2) . ?
C01Z C03C 1.392(2) . ?
C01Z C03H 1.524(2) . ?
C020 C026 1.393(2) . ?
C020 C02X 1.406(2) . ?
C020 C044 1.521(2) . ?
C026 C04B 1.385(2) . ?
C02F H02A 0.9900 . ?
C02F H02B 0.9900 . ?
C02F C02X 1.519(2) . ?
C02J H02C 0.9800 . ?
C02J H02D 0.9800 . ?
C02J H02E 0.9800 . ?
C02J C04Z 1.506(2) . ?
C02P C02Y 1.394(2) . ?
C02P C04H 1.389(2) . ?
C02U H02U 0.9500 . ?
C02U C03P 1.394(3) . ?
C02U C04G 1.389(3) . ?
C02X C04D 1.392(2) . ?
C02Y C031 1.411(2) . ?
C02Y C044 1.521(2) . ?
C02Z H02F 0.9800 . ?
C02Z H02G 0.9800 . ?
C02Z H02H 0.9800 . ?
C031 C038 1.394(2) . ?
C031 C03H 1.521(2) . ?
C038 C05Z 1.387(2) . ?
C03C C04Z 1.390(2) . ?
C03H H03A 0.9900 . ?
C03H H03B 0.9900 . ?
C03P C04P 1.391(3) . ?
C03W H03W 0.9500 . ?
C03W C05T 1.392(3) . ?
C044 H04A 0.9900 . ?
C044 H04B 0.9900 . ?
C048 C04B 1.399(2) . ?
C048 C04D 1.390(2) . ?
C048 C06G 1.507(2) . ?
C04B C05G 1.506(2) . ?
C04G H04G 0.9500 . ?
C04G C052 1.376(3) . ?
C04H C04X 1.509(2) . ?
C04H C05Z 1.402(2) . ?
C04P H04P 0.9500 . ?
C04P C05C 1.386(3) . ?
C04X H04C 0.9800 . ?
C04X H04D 0.9800 . ?
C04X H04E 0.9800 . ?
C052 H052 0.9500 . ?
C052 C05C 1.377(3) . ?
C05C H05C 0.9500 . ?
C05G H05A 0.9800 . ?
C05G H05B 0.9800 . ?
C05G H05D 0.9800 . ?
C05I H05I 0.9500 . ?
C05I C06Y 1.392(3) . ?
C05N C05W 1.372(3) . ?
C05N C06U 1.398(3) . ?
C05T H05T 0.9500 . ?
C05T C067 1.355(4) . ?
C05V H05E 0.9800 . ?
C05V H05F 0.9800 . ?
C05V H05G 0.9800 . ?
C05V C05Z 1.508(2) . ?
C05W H05W 0.9500 . ?
C05W C063 1.389(3) . ?
C063 H063 0.9500 . ?
C063 C06T 1.351(3) . ?
C067 H067 0.9500 . ?
C067 C06Y 1.376(4) . ?
C06G H06A 0.9800 . ?
C06G H06B 0.9800 . ?
C06G H06C 0.9800 . ?
C06T H06T 0.9500 . ?
C06T C06X 1.377(4) . ?
C06U H06U 0.9500 . ?
C06U C06X 1.389(3) . ?
C06X H06X 0.9500 . ?
C06Y H06Y 0.9500 . ?
O015 C050 1.409(2) . ?
O015 C06B 1.427(3) . ?
O01C H01C 0.8400 . ?
O01C C046 1.416(2) . ?
O047 C06I 1.405(3) . ?
O047 C075 1.418(4) . ?
C046 H04F 0.9900 . ?
C046 H04H 0.9900 . ?
C046 C06B 1.494(3) . ?
C050 H05H 0.9900 . ?
C050 H05J 0.9900 . ?
C050 C06I 1.500(3) . ?
C06B H06D 0.9900 . ?
C06B H06E 0.9900 . ?
C06I H06F 0.9900 . ?
C06I H06G 0.9900 . ?
C075 H07A 0.9800 . ?
C075 H07B 0.9800 . ?
C075 H07C 0.9800 . ?

loop_
_geom_torsion_atom_site_label_1
_geom_torsion_atom_site_label_2
_geom_torsion_atom_site_label_3
_geom_torsion_atom_site_label_4
_geom_torsion
_geom_torsion_site_symmetry_1
_geom_torsion_site_symmetry_2
_geom_torsion_site_symmetry_3
_geom_torsion_site_symmetry_4
_geom_torsion_publ_flag
P001 O00F C03C C01Z -79.55(18) . . . . ?
P001 O00F C03C C04Z 104.60(15) . . . . ?
P001 O00M C038 C031 79.98(19) . . . . ?
P001 O00M C038 C05Z -104.44(16) . . . . ?
P001 C01H C03W C05T -177.56(16) . . . . ?
P001 C01H C05I C06Y 177.6(2) . . . . ?
P006 O00P C04D C02X -78.59(19) . . . . ?
P006 O00P C04D C048 107.96(16) . . . . ?
P006 O017 C01P C01J 80.30(18) . . . . ?
P006 O017 C01P C01Q -105.07(15) . . . . ?
P006 C05N C05W C063 -175.25(17) . . . . ?
P006 C05N C06U C06X 177.0(3) . . . . ?
P00A O00U C026 C020 78.61(18) . . . . ?
P00A O00U C026 C04B -105.86(16) . . . . ?
P00A O00Y C02P C02Y -77.64(19) . . . . ?
P00A O00Y C02P C04H 108.49(15) . . . . ?
P00A C03P C04P C05C -176.25(16) . . . . ?
O00F P001 O00M C038 -92.20(13) . . . . ?
O00F P001 C01H C03W -98.05(17) . . . . ?
O00F P001 C01H C05I 85.30(18) . . . . ?
O00F C03C C04Z C01Q 174.71(14) . . . . ?
O00F C03C C04Z C02J -3.2(2) . . . . ?
O00M P001 O00F C03C 91.38(13) . . . . ?
O00M P001 C01H C03W 11.59(18) . . . . ?
O00M P001 C01H C05I -165.06(17) . . . . ?
O00M C038 C05Z C04H -175.68(15) . . . . ?
O00M C038 C05Z C05V 3.6(3) . . . . ?
O00P P006 O017 C01P -91.90(13) . . . . ?
O00P P006 C05N C05W -170.45(17) . . . . ?
O00P P006 C05N C06U 8.1(2) . . . . ?
O00U P00A O00Y C02P 93.85(13) . . . . ?
O00U P00A C03P C02U 10.41(17) . . . . ?
O00U P00A C03P C04P -171.45(14) . . . . ?
O00U C026 C04B C048 -178.24(15) . . . . ?
O00U C026 C04B C05G -1.0(3) . . . . ?
O00Y P00A O00U C026 -94.99(13) . . . . ?
O00Y P00A C03P C02U -96.80(16) . . . . ?
O00Y P00A C03P C04P 81.35(16) . . . . ?
O00Y C02P C02Y C031 -173.88(14) . . . . ?
O00Y C02P C02Y C044 -0.3(2) . . . . ?
O00Y C02P C04H C04X -4.7(2) . . . . ?
O00Y C02P C04H C05Z 173.93(15) . . . . ?
O010 P006 O00P C04D -34.40(15) . . . . ?
O010 P006 O017 C01P 34.62(15) . . . . ?
O010 P006 C05N C05W 63.33(19) . . . . ?
O010 P006 C05N C06U -118.1(2) . . . . ?
O017 P006 O00P C04D 91.77(13) . . . . ?
O017 P006 C05N C05W -62.32(19) . . . . ?
O017 P006 C05N C06U 116.2(2) . . . . ?
O017 C01P C01Q C02Z 6.0(2) . . . . ?
O017 C01P C01Q C04Z -172.41(14) . . . . ?
O01E P00A O00U C026 29.97(15) . . . . ?
O01E P00A O00Y C02P -32.30(15) . . . . ?
O01E P00A C03P C02U 138.65(15) . . . . ?
O01E P00A C03P C04P -43.21(18) . . . . ?
O01T P001 O00F C03C -35.15(15) . . . . ?
O01T P001 O00M C038 33.99(15) . . . . ?
O01T P001 C01H C03W 136.46(16) . . . . ?
O01T P001 C01H C05I -40.19(19) . . . . ?
C01H P001 O00F C03C -161.14(13) . . . . ?
C01H P001 O00M C038 159.03(13) . . . . ?
C01H C03W C05T C067 0.4(3) . . . . ?
C01H C05I C06Y C067 -0.2(4) . . . . ?
C01J C01P C01Q C02Z -179.85(15) . . . . ?
C01J C01P C01Q C04Z 1.8(2) . . . . ?
C01J C01Z C03C O00F -174.10(14) . . . . ?
C01J C01Z C03C C04Z 1.3(3) . . . . ?
C01J C01Z C03H C031 -94.68(19) . . . . ?
C01J C02F C02X C020 -94.24(19) . . . . ?
C01J C02F C02X C04D 91.71(19) . . . . ?
C01P C01J C01Z C03C -0.3(2) . . . . ?
C01P C01J C01Z C03H -175.80(14) . . . . ?
C01P C01J C02F C02X -88.54(18) . . . . ?
C01P C01Q C04Z C02J 177.19(16) . . . . ?
C01P C01Q C04Z C03C -0.7(2) . . . . ?
C01Z C01J C01P O017 172.76(14) . . . . ?
C01Z C01J C01P C01Q -1.3(2) . . . . ?
C01Z C01J C02F C02X 96.32(19) . . . . ?
C01Z C03C C04Z C01Q -0.8(3) . . . . ?
C01Z C03C C04Z C02J -178.76(17) . . . . ?
C020 C026 C04B C048 -3.0(3) . . . . ?
C020 C026 C04B C05G 174.19(18) . . . . ?
C020 C02X C04D O00P -175.08(14) . . . . ?
C020 C02X C04D C048 -2.3(3) . . . . ?
C026 C020 C02X C02F -173.20(15) . . . . ?
C026 C020 C02X C04D 1.0(2) . . . . ?
C026 C020 C044 C02Y -92.58(19) . . . . ?
C02F C01J C01P O017 -2.7(2) . . . . ?
C02F C01J C01P C01Q -176.71(15) . . . . ?
C02F C01J C01Z C03C 174.98(15) . . . . ?
C02F C01J C01Z C03H -0.6(2) . . . . ?
C02F C02X C04D O00P -0.7(2) . . . . ?
C02F C02X C04D C048 172.11(17) . . . . ?
C02P C02Y C031 C038 0.2(2) . . . . ?
C02P C02Y C031 C03H 175.96(15) . . . . ?
C02P C02Y C044 C020 89.31(19) . . . . ?
C02P C04H C05Z C038 0.0(3) . . . . ?
C02P C04H C05Z C05V -179.27(17) . . . . ?
C02U C03P C04P C05C 1.9(3) . . . . ?
C02U C04G C052 C05C 0.4(3) . . . . ?
C02X C020 C026 O00U 176.71(14) . . . . ?
C02X C020 C026 C04B 1.6(3) . . . . ?
C02X C020 C044 C02Y 93.83(19) . . . . ?
C02Y C02P C04H C04X -178.14(17) . . . . ?
C02Y C02P C04H C05Z 0.5(3) . . . . ?
C02Y C031 C038 O00M 175.46(14) . . . . ?
C02Y C031 C038 C05Z 0.3(3) . . . . ?
C02Y C031 C03H C01Z 93.31(19) . . . . ?
C02Z C01Q C04Z C02J -1.1(3) . . . . ?
C02Z C01Q C04Z C03C -178.98(15) . . . . ?
C031 C02Y C044 C020 -97.44(19) . . . . ?
C031 C038 C05Z C04H -0.4(3) . . . . ?
C031 C038 C05Z C05V 178.86(18) . . . . ?
C038 C031 C03H C01Z -91.02(18) . . . . ?
C03C C01Z C03H C031 89.90(18) . . . . ?
C03H C01Z C03C O00F 1.6(2) . . . . ?
C03H C01Z C03C C04Z 176.99(16) . . . . ?
C03H C031 C038 O00M -0.5(2) . . . . ?
C03H C031 C038 C05Z -175.61(16) . . . . ?
C03P P00A O00U C026 159.37(12) . . . . ?
C03P P00A O00Y C02P -159.33(13) . . . . ?
C03P C02U C04G C052 1.8(3) . . . . ?
C03P C04P C05C C052 0.3(3) . . . . ?
C03W C01H C05I C06Y 0.9(4) . . . . ?
C03W C05T C067 C06Y 0.2(4) . . . . ?
C044 C020 C026 O00U 2.8(2) . . . . ?
C044 C020 C026 C04B -172.32(16) . . . . ?
C044 C020 C02X C02F 0.5(2) . . . . ?
C044 C020 C02X C04D 174.72(15) . . . . ?
C044 C02Y C031 C038 -173.20(15) . . . . ?
C044 C02Y C031 C03H 2.6(2) . . . . ?
C04B C048 C04D O00P 173.81(16) . . . . ?
C04B C048 C04D C02X 0.9(3) . . . . ?
C04D C048 C04B C026 1.7(3) . . . . ?
C04D C048 C04B C05G -175.43(18) . . . . ?
C04G C02U C03P P00A 175.15(15) . . . . ?
C04G C02U C03P C04P -2.9(3) . . . . ?
C04G C052 C05C C04P -1.4(3) . . . . ?
C04H C02P C02Y C031 -0.6(3) . . . . ?
C04H C02P C02Y C044 172.99(16) . . . . ?
C04X C04H C05Z C038 178.66(17) . . . . ?
C04X C04H C05Z C05V -0.6(3) . . . . ?
C05I C01H C03W C05T -1.0(3) . . . . ?
C05N P006 O00P C04D -162.36(13) . . . . ?
C05N P006 O017 C01P 162.40(13) . . . . ?
C05N C05W C063 C06T -1.8(4) . . . . ?
C05N C06U C06X C06T -1.6(5) . . . . ?
C05T C067 C06Y C05I -0.3(5) . . . . ?
C05W C05N C06U C06X -4.4(4) . . . . ?
C05W C063 C06T C06X -4.4(4) . . . . ?
C063 C06T C06X C06U 6.1(5) . . . . ?
C06G C048 C04B C026 -179.50(18) . . . . ?
C06G C048 C04B C05G 3.3(3) . . . . ?
C06G C048 C04D O00P -5.0(3) . . . . ?
C06G C048 C04D C02X -177.94(18) . . . . ?
C06U C05N C05W C063 6.1(4) . . . . ?
O015 C050 C06I O047 -173.43(18) . . . . ?
O01C C046 C06B O015 63.4(2) . . . . ?
C050 O015 C06B C046 -165.00(17) . . . . ?
C06B O015 C050 C06I -176.00(17) . . . . ?
C075 O047 C06I C050 -178.5(2) . . . . ?

loop_
_platon_squeeze_void_nr
_platon_squeeze_void_average_x
_platon_squeeze_void_average_y
_platon_squeeze_void_average_z
_platon_squeeze_void_volume
_platon_squeeze_void_count_electrons
_platon_squeeze_void_content
1 0.500 -0.007 0.000 492 134 ' '
2 0.000 -0.013 0.500 492 134 ' '
